data_7156047
loop_
_publ_author_name
'Liu, Yi-Wen'
'Ma, Rui-Jun'
'Yan, Jia-Hang'
'Zhou, Zhu'
'Wei, Bang-Guo'

_publ_section_title
;
 Asymmetric synthesis of (-)-sedacryptine through a diastereoselective
 Mannich reaction of N,O-acetals with ketones.
;
_journal_issue 5
_journal_name_full 'Organic &amp; biomolecular chemistry'
_journal_page_first 771
_journal_page_last 779
_journal_paper_doi 10.1039/c7ob02989f
_journal_volume 16
_journal_year 2018
_chemical_absolute_configuration ad
_chemical_formula_sum 'C27 H43 N O4 Si'
_chemical_formula_weight 473.71
_space_group_crystal_system monoclinic
_space_group_IT_number 5
_space_group_name_Hall 'C 2y'
_space_group_name_H-M_alt 'C 1 2 1'
_symmetry_space_group_name_Hall 'C 2y'
_symmetry_space_group_name_H-M 'C 1 2 1'
_atom_sites_solution_hydrogens geom
_audit_creation_method SHELXL-2013
_audit_update_record
;
2017-11-14 deposited with the CCDC.
2018-01-02 downloaded from the CCDC.
;
_cell_angle_alpha 90
_cell_angle_beta 91.380(2)
_cell_angle_gamma 90
_cell_formula_units_Z 4
_cell_length_a 33.6160(19)
_cell_length_b 7.9053(4)
_cell_length_c 11.1852(7)
_cell_measurement_reflns_used 9927
_cell_measurement_temperature 296(2)
_cell_measurement_theta_max 52.208
_cell_measurement_theta_min 4.848
_cell_volume 2971.5(3)
_computing_cell_refinement 'Bruker SAINT'
_computing_data_collection 'Bruker APEX2'
_computing_data_reduction 'Bruker SAINT'
_computing_molecular_graphics 'Bruker SHELXTL'
_computing_publication_material 'Bruker SHELXTL'
_computing_structure_refinement 'SHELXL-2013 (Sheldrick, 2013)'
_computing_structure_solution 'SHELXS-97 (Sheldrick 2008)'
_diffrn_ambient_temperature 296(2)
_diffrn_measured_fraction_theta_full 0.991
_diffrn_measured_fraction_theta_max 0.992
_diffrn_measurement_device_type 'Bruker APEX-II CCD'
_diffrn_measurement_method '\f and \w scans'
_diffrn_radiation_type MoK\a
_diffrn_radiation_wavelength 0.71073
_diffrn_reflns_av_R_equivalents 0.0320
_diffrn_reflns_av_unetI/netI 0.0199
_diffrn_reflns_Laue_measured_fraction_full 0.991
_diffrn_reflns_Laue_measured_fraction_max 0.992
_diffrn_reflns_limit_h_max 41
_diffrn_reflns_limit_h_min -41
_diffrn_reflns_limit_k_max 9
_diffrn_reflns_limit_k_min -9
_diffrn_reflns_limit_l_max 13
_diffrn_reflns_limit_l_min -13
_diffrn_reflns_number 34676
_diffrn_reflns_point_group_measured_fraction_full 0.990
_diffrn_reflns_point_group_measured_fraction_max 0.991
_diffrn_reflns_theta_full 25.242
_diffrn_reflns_theta_max 25.997
_diffrn_reflns_theta_min 2.424
_exptl_absorpt_coefficient_mu 0.107
_exptl_absorpt_correction_T_max 0.7456
_exptl_absorpt_correction_T_min 0.6943
_exptl_absorpt_correction_type multi-scan
_exptl_absorpt_process_details sadabs
_exptl_crystal_colour colorless
_exptl_crystal_density_diffrn 1.059
_exptl_crystal_description prismatic
_exptl_crystal_F_000 1032
_exptl_crystal_size_max 0.180
_exptl_crystal_size_mid 0.160
_exptl_crystal_size_min 0.130
_refine_diff_density_max 0.204
_refine_diff_density_min -0.142
_refine_diff_density_rms 0.025
_refine_ls_abs_structure_details
; 
 Flack x determined using 2020 quotients [(I+)-(I-)]/[(I+)+(I-)] 
 (Parsons and Flack (2004), Acta Cryst. A60, s61). 
;
_refine_ls_abs_structure_Flack -0.04(3)
_refine_ls_extinction_expression Fc^*^=kFc[1+0.001xFc^2^\l^3^/sin(2\q)]^-1/4^
_refine_ls_extinction_method SHELXL
_refine_ls_goodness_of_fit_ref 1.008
_refine_ls_hydrogen_treatment constr
_refine_ls_matrix_type full
_refine_ls_number_parameters 307
_refine_ls_number_reflns 5776
_refine_ls_number_restraints 1
_refine_ls_restrained_S_all 1.008
_refine_ls_R_factor_all 0.0538
_refine_ls_R_factor_gt 0.0449
_refine_ls_shift/su_max 0.000
_refine_ls_shift/su_mean 0.000
_refine_ls_structure_factor_coef Fsqd
_refine_ls_weighting_details 'w=1/[\s^2^(Fo^2^)+(0.0892P)^2^+0.3646P] where P=(Fo^2^+2Fc^2^)/3'
_refine_ls_weighting_scheme calc
_refine_ls_wR_factor_gt 0.1270
_refine_ls_wR_factor_ref 0.1375
_reflns_Friedel_coverage 0.856
_reflns_Friedel_fraction_full 0.989
_reflns_Friedel_fraction_max 0.990
_reflns_number_gt 4928
_reflns_number_total 5776
_reflns_threshold_expression 'I > 2\s(I)'
_cod_data_source_file c7ob02989f2.cif
_cod_data_source_block mo_d8v17583_0m
_cod_depositor_comments 'Adding full bibliography for 7156046--7156047.cif.'
_cod_database_code 7156047
_shelx_space_group_comment
; 
The symmetry employed for this shelxl refinement is uniquely defined 
by the following loop, which should always be used as a source of 
symmetry information in preference to the above space-group names. 
They are only intended as comments. 
;
_shelx_estimated_absorpt_t_min 0.981
_shelx_estimated_absorpt_t_max 0.986
_shelxl_version_number 2013-4

loop_
_space_group_symop_operation_xyz
'x, y, z'
'-x, y, -z'
'x+1/2, y+1/2, z'
'-x+1/2, y+1/2, -z'

loop_
_atom_site_label
_atom_site_type_symbol
_atom_site_fract_x
_atom_site_fract_y
_atom_site_fract_z
_atom_site_U_iso_or_equiv
_atom_site_adp_type
_atom_site_occupancy
_atom_site_site_symmetry_order
_atom_site_calc_flag
_atom_site_refinement_flags_posn
_atom_site_refinement_flags_adp
Si1 Si 0.75548(3) 0.24232(12) 0.76192(9) 0.0786(3) Uani 1 1 d . .
N1 N 0.61327(6) 0.3742(3) 0.72045(19) 0.0619(6) Uani 1 1 d . .
O1 O 0.72167(6) 0.3428(3) 0.6809(2) 0.0832(6) Uani 1 1 d . .
O2 O 0.54654(12) 0.3859(3) 0.3997(3) 0.1213(12) Uani 1 1 d . .
O3 O 0.55202(6) 0.3272(4) 0.79267(19) 0.0840(7) Uani 1 1 d . .
O4 O 0.60586(5) 0.3449(4) 0.91662(16) 0.0752(6) Uani 1 1 d . .
C1 C 0.59697(9) 0.3614(4) 0.5966(2) 0.0638(6) Uani 1 1 d . .
H1 H 0.5722 0.2967 0.6005 0.077 Uiso 1 1 calc R U
C2 C 0.62537(11) 0.2582(5) 0.5203(3) 0.0796(8) Uani 1 1 d . .
H2A H 0.6228 0.1395 0.5407 0.095 Uiso 1 1 calc R U
H2B H 0.6175 0.2711 0.4367 0.095 Uiso 1 1 calc R U
C3 C 0.66864(11) 0.3098(5) 0.5364(3) 0.0834(9) Uani 1 1 d . .
H3A H 0.6853 0.2354 0.4901 0.100 Uiso 1 1 calc R U
H3B H 0.6722 0.4245 0.5078 0.100 Uiso 1 1 calc R U
C4 C 0.68057(9) 0.2994(4) 0.6653(3) 0.0746(8) Uani 1 1 d . .
H4 H 0.6769 0.1826 0.6922 0.089 Uiso 1 1 calc R U
C5 C 0.65545(8) 0.4155(4) 0.7432(3) 0.0666(7) Uani 1 1 d . .
H5 H 0.6617 0.3871 0.8269 0.080 Uiso 1 1 calc R U
C6 C 0.66537(9) 0.6042(4) 0.7263(3) 0.0747(8) Uani 1 1 d . .
H6A H 0.6938 0.6200 0.7392 0.090 Uiso 1 1 calc R U
H6B H 0.6590 0.6358 0.6443 0.090 Uiso 1 1 calc R U
C7 C 0.64396(13) 0.7186(5) 0.8074(4) 0.0988(12) Uani 1 1 d . .
H7 H 0.6440 0.6878 0.8876 0.119 Uiso 1 1 calc R U
C8 C 0.62553(19) 0.8535(8) 0.7804(7) 0.146(2) Uani 1 1 d . .
H8A H 0.6244 0.8907 0.7015 0.175 Uiso 1 1 calc R U
H8B H 0.6131 0.9155 0.8395 0.175 Uiso 1 1 calc R U
C9 C 0.58625(9) 0.5334(3) 0.5429(3) 0.0626(6) Uani 1 1 d . .
H9A H 0.5756 0.6049 0.6049 0.075 Uiso 1 1 calc R U
H9B H 0.6102 0.5867 0.5145 0.075 Uiso 1 1 calc R U
C10 C 0.55624(10) 0.5218(4) 0.4408(3) 0.0686(7) Uani 1 1 d . .
C11 C 0.53838(9) 0.6787(4) 0.3897(2) 0.0621(6) Uani 1 1 d . .
C12 C 0.55076(11) 0.8390(4) 0.4253(3) 0.0803(8) Uani 1 1 d . .
H12 H 0.5709 0.8508 0.4831 0.096 Uiso 1 1 calc R U
C13 C 0.53333(15) 0.9800(5) 0.3753(5) 0.1019(13) Uani 1 1 d . .
H13 H 0.5421 1.0867 0.3988 0.122 Uiso 1 1 calc R U
C14 C 0.50351(14) 0.9660(5) 0.2923(4) 0.0989(13) Uani 1 1 d . .
H14 H 0.4915 1.0625 0.2605 0.119 Uiso 1 1 calc R U
C15 C 0.49098(12) 0.8070(6) 0.2551(3) 0.0934(11) Uani 1 1 d . .
H15 H 0.4709 0.7969 0.1968 0.112 Uiso 1 1 calc R U
C16 C 0.50821(10) 0.6638(5) 0.3040(3) 0.0753(8) Uani 1 1 d . .
H16 H 0.4996 0.5573 0.2795 0.090 Uiso 1 1 calc R U
C17 C 0.58717(7) 0.3471(4) 0.8094(2) 0.0610(6) Uani 1 1 d . .
C18 C 0.58323(10) 0.3312(8) 1.0264(3) 0.0996(13) Uani 1 1 d . .
C19 C 0.61654(17) 0.3342(13) 1.1215(4) 0.155(3) Uani 1 1 d . .
H19A H 0.6368 0.2548 1.1005 0.232 Uiso 1 1 calc R U
H19B H 0.6060 0.3038 1.1975 0.232 Uiso 1 1 calc R U
H19C H 0.6278 0.4457 1.1263 0.232 Uiso 1 1 calc R U
C20 C 0.5579(2) 0.4851(13) 1.0362(6) 0.179(4) Uani 1 1 d . .
H20A H 0.5745 0.5840 1.0367 0.268 Uiso 1 1 calc R U
H20B H 0.5434 0.4803 1.1090 0.268 Uiso 1 1 calc R U
H20C H 0.5395 0.4900 0.9692 0.268 Uiso 1 1 calc R U
C21 C 0.5613(2) 0.1711(13) 1.0295(6) 0.174(3) Uani 1 1 d . .
H21A H 0.5420 0.1682 0.9648 0.261 Uiso 1 1 calc R U
H21B H 0.5479 0.1618 1.1041 0.261 Uiso 1 1 calc R U
H21C H 0.5795 0.0785 1.0218 0.261 Uiso 1 1 calc R U
C22 C 0.75645(17) 0.0143(6) 0.7232(7) 0.1256(17) Uani 1 1 d . .
H22A H 0.7337 -0.0407 0.7557 0.188 Uiso 1 1 calc R U
H22B H 0.7803 -0.0361 0.7560 0.188 Uiso 1 1 calc R U
H22C H 0.7559 0.0017 0.6378 0.188 Uiso 1 1 calc R U
C23 C 0.7436(2) 0.2639(10) 0.9231(4) 0.150(2) Uani 1 1 d . .
H23A H 0.7382 0.3804 0.9408 0.225 Uiso 1 1 calc R U
H23B H 0.7658 0.2256 0.9714 0.225 Uiso 1 1 calc R U
H23C H 0.7206 0.1969 0.9400 0.225 Uiso 1 1 calc R U
C24 C 0.80261(11) 0.3551(6) 0.7227(4) 0.0955(11) Uani 1 1 d . .
C25 C 0.80988(18) 0.3361(8) 0.5893(5) 0.141(2) Uani 1 1 d . .
H25A H 0.8347 0.3888 0.5704 0.211 Uiso 1 1 calc R U
H25B H 0.7886 0.3895 0.5445 0.211 Uiso 1 1 calc R U
H25C H 0.8109 0.2182 0.5691 0.211 Uiso 1 1 calc R U
C26 C 0.8372(2) 0.2879(17) 0.7983(12) 0.265(7) Uani 1 1 d . .
H26A H 0.8618 0.3256 0.7654 0.397 Uiso 1 1 calc R U
H26B H 0.8365 0.1665 0.7985 0.397 Uiso 1 1 calc R U
H26C H 0.8352 0.3290 0.8786 0.397 Uiso 1 1 calc R U
C27 C 0.79790(17) 0.5454(7) 0.7460(5) 0.1221(17) Uani 1 1 d . .
H27A H 0.7881 0.5625 0.8250 0.183 Uiso 1 1 calc R U
H27B H 0.7794 0.5925 0.6883 0.183 Uiso 1 1 calc R U
H27C H 0.8232 0.6002 0.7394 0.183 Uiso 1 1 calc R U

loop_
_atom_site_aniso_label
_atom_site_aniso_U_11
_atom_site_aniso_U_22
_atom_site_aniso_U_33
_atom_site_aniso_U_23
_atom_site_aniso_U_13
_atom_site_aniso_U_12
Si1 0.0848(6) 0.0658(5) 0.0858(6) 0.0102(4) 0.0130(4) 0.0061(4)
N1 0.0607(12) 0.0703(14) 0.0548(11) 0.0040(10) 0.0049(9) -0.0086(10)
O1 0.0638(11) 0.0770(14) 0.1097(16) 0.0194(13) 0.0190(10) 0.0045(10)
O2 0.181(3) 0.0545(13) 0.124(2) -0.0061(14) -0.072(2) -0.0050(16)
O3 0.0584(11) 0.1195(19) 0.0741(12) 0.0051(13) 0.0003(8) -0.0110(12)
O4 0.0603(10) 0.1112(17) 0.0543(10) 0.0097(11) 0.0037(8) -0.0022(11)
C1 0.0765(16) 0.0563(14) 0.0584(14) 0.0018(12) 0.0002(11) -0.0069(12)
C2 0.107(2) 0.0615(16) 0.0697(17) -0.0081(15) 0.0021(16) 0.0102(17)
C3 0.101(2) 0.0715(19) 0.0790(19) -0.0052(15) 0.0266(17) 0.0155(17)
C4 0.0697(16) 0.0620(16) 0.093(2) 0.0078(14) 0.0151(14) 0.0018(13)
C5 0.0583(14) 0.0754(18) 0.0663(16) 0.0015(13) 0.0068(12) -0.0080(12)
C6 0.0649(16) 0.0713(18) 0.089(2) -0.0115(15) 0.0113(14) -0.0100(14)
C7 0.107(3) 0.085(3) 0.105(3) -0.027(2) 0.018(2) -0.012(2)
C8 0.145(4) 0.097(3) 0.198(6) -0.043(4) 0.040(4) 0.004(3)
C9 0.0742(16) 0.0531(14) 0.0606(15) -0.0026(12) 0.0059(12) -0.0019(12)
C10 0.092(2) 0.0500(14) 0.0637(16) -0.0031(12) -0.0051(14) -0.0051(13)
C11 0.0714(16) 0.0587(14) 0.0565(14) 0.0035(11) 0.0091(12) -0.0009(12)
C12 0.089(2) 0.0552(17) 0.097(2) 0.0030(16) -0.0034(16) -0.0053(15)
C13 0.122(3) 0.0554(19) 0.128(3) 0.0137(19) 0.001(3) -0.0002(19)
C14 0.108(3) 0.082(3) 0.108(3) 0.028(2) 0.012(2) 0.023(2)
C15 0.093(2) 0.108(3) 0.079(2) 0.017(2) 0.0026(17) 0.019(2)
C16 0.0821(19) 0.081(2) 0.0631(17) 0.0007(15) 0.0092(14) 0.0016(16)
C17 0.0567(14) 0.0656(15) 0.0609(14) 0.0059(13) 0.0031(10) -0.0009(12)
C18 0.0789(19) 0.166(4) 0.0545(15) 0.000(2) 0.0154(14) 0.000(3)
C19 0.134(4) 0.267(9) 0.061(2) 0.018(4) -0.012(2) -0.002(5)
C20 0.167(6) 0.262(10) 0.108(4) -0.044(5) 0.028(4) 0.084(6)
C21 0.172(6) 0.247(9) 0.104(4) 0.054(5) 0.030(4) -0.079(6)
C22 0.123(4) 0.069(2) 0.185(5) -0.002(3) 0.008(3) 0.013(2)
C23 0.208(6) 0.154(5) 0.088(3) 0.022(3) 0.031(3) -0.004(5)
C24 0.0750(19) 0.097(3) 0.115(3) 0.014(2) -0.0006(18) 0.0050(19)
C25 0.154(4) 0.115(4) 0.158(4) -0.012(4) 0.088(4) -0.008(3)
C26 0.109(4) 0.286(13) 0.395(15) 0.190(13) -0.081(7) -0.031(6)
C27 0.143(4) 0.103(3) 0.121(4) -0.014(3) 0.015(3) -0.040(3)

loop_
_atom_type_symbol
_atom_type_description
_atom_type_scat_dispersion_real
_atom_type_scat_dispersion_imag
_atom_type_scat_source
C C 0.0033 0.0016 'International Tables Vol C Tables 4.2.6.8 and 6.1.1.4'
H H 0.0000 0.0000 'International Tables Vol C Tables 4.2.6.8 and 6.1.1.4'
N N 0.0061 0.0033 'International Tables Vol C Tables 4.2.6.8 and 6.1.1.4'
O O 0.0106 0.0060 'International Tables Vol C Tables 4.2.6.8 and 6.1.1.4'
Si Si 0.0817 0.0704 'International Tables Vol C Tables 4.2.6.8 and 6.1.1.4'

loop_
_geom_angle_atom_site_label_1
_geom_angle_atom_site_label_2
_geom_angle_atom_site_label_3
_geom_angle
O1 Si1 C22 110.9(2)
O1 Si1 C23 109.1(3)
C22 Si1 C23 108.7(3)
O1 Si1 C24 102.60(15)
C22 Si1 C24 112.8(2)
C23 Si1 C24 112.6(3)
C17 N1 C5 123.0(2)
C17 N1 C1 116.3(2)
C5 N1 C1 120.7(2)
C4 O1 Si1 127.3(2)
C17 O4 C18 120.6(2)
N1 C1 C9 112.7(2)
N1 C1 C2 109.7(2)
C9 C1 C2 113.6(2)
N1 C1 H1 106.8
C9 C1 H1 106.8
C2 C1 H1 106.8
C3 C2 C1 113.6(3)
C3 C2 H2A 108.9
C1 C2 H2A 108.9
C3 C2 H2B 108.9
C1 C2 H2B 108.9
H2A C2 H2B 107.7
C4 C3 C2 109.6(3)
C4 C3 H3A 109.8
C2 C3 H3A 109.8
C4 C3 H3B 109.8
C2 C3 H3B 109.8
H3A C3 H3B 108.2
O1 C4 C3 110.0(3)
O1 C4 C5 109.3(3)
C3 C4 C5 112.2(3)
O1 C4 H4 108.4
C3 C4 H4 108.4
C5 C4 H4 108.4
N1 C5 C4 108.1(2)
N1 C5 C6 113.8(3)
C4 C5 C6 112.7(2)
N1 C5 H5 107.3
C4 C5 H5 107.3
C6 C5 H5 107.3
C7 C6 C5 114.0(3)
C7 C6 H6A 108.8
C5 C6 H6A 108.8
C7 C6 H6B 108.8
C5 C6 H6B 108.8
H6A C6 H6B 107.7
C8 C7 C6 127.7(5)
C8 C7 H7 116.2
C6 C7 H7 116.2
C7 C8 H8A 120.0
C7 C8 H8B 120.0
H8A C8 H8B 120.0
C10 C9 C1 113.0(2)
C10 C9 H9A 109.0
C1 C9 H9A 109.0
C10 C9 H9B 109.0
C1 C9 H9B 109.0
H9A C9 H9B 107.8
O2 C10 C11 119.5(3)
O2 C10 C9 120.7(3)
C11 C10 C9 119.8(2)
C16 C11 C12 119.0(3)
C16 C11 C10 118.6(3)
C12 C11 C10 122.4(3)
C13 C12 C11 120.2(3)
C13 C12 H12 119.9
C11 C12 H12 119.9
C14 C13 C12 121.0(4)
C14 C13 H13 119.5
C12 C13 H13 119.5
C13 C14 C15 119.6(3)
C13 C14 H14 120.2
C15 C14 H14 120.2
C16 C15 C14 120.2(4)
C16 C15 H15 119.9
C14 C15 H15 119.9
C15 C16 C11 119.9(4)
C15 C16 H16 120.0
C11 C16 H16 120.0
O3 C17 O4 125.1(2)
O3 C17 N1 123.8(2)
O4 C17 N1 111.1(2)
C21 C18 O4 110.9(4)
C21 C18 C20 114.5(5)
O4 C18 C20 108.1(5)
C21 C18 C19 111.0(6)
O4 C18 C19 101.3(3)
C20 C18 C19 110.3(6)
C18 C19 H19A 109.5
C18 C19 H19B 109.5
H19A C19 H19B 109.5
C18 C19 H19C 109.5
H19A C19 H19C 109.5
H19B C19 H19C 109.5
C18 C20 H20A 109.5
C18 C20 H20B 109.5
H20A C20 H20B 109.5
C18 C20 H20C 109.5
H20A C20 H20C 109.5
H20B C20 H20C 109.5
C18 C21 H21A 109.5
C18 C21 H21B 109.5
H21A C21 H21B 109.5
C18 C21 H21C 109.5
H21A C21 H21C 109.5
H21B C21 H21C 109.5
Si1 C22 H22A 109.5
Si1 C22 H22B 109.5
H22A C22 H22B 109.5
Si1 C22 H22C 109.5
H22A C22 H22C 109.5
H22B C22 H22C 109.5
Si1 C23 H23A 109.5
Si1 C23 H23B 109.5
H23A C23 H23B 109.5
Si1 C23 H23C 109.5
H23A C23 H23C 109.5
H23B C23 H23C 109.5
C26 C24 C25 111.8(7)
C26 C24 C27 109.2(7)
C25 C24 C27 106.4(4)
C26 C24 Si1 110.1(4)
C25 C24 Si1 109.7(3)
C27 C24 Si1 109.5(3)
C24 C25 H25A 109.5
C24 C25 H25B 109.5
H25A C25 H25B 109.5
C24 C25 H25C 109.5
H25A C25 H25C 109.5
H25B C25 H25C 109.5
C24 C26 H26A 109.5
C24 C26 H26B 109.5
H26A C26 H26B 109.5
C24 C26 H26C 109.5
H26A C26 H26C 109.5
H26B C26 H26C 109.5
C24 C27 H27A 109.5
C24 C27 H27B 109.5
H27A C27 H27B 109.5
C24 C27 H27C 109.5
H27A C27 H27C 109.5
H27B C27 H27C 109.5

loop_
_geom_bond_atom_site_label_1
_geom_bond_atom_site_label_2
_geom_bond_distance
Si1 O1 1.641(3)
Si1 C22 1.854(5)
Si1 C23 1.864(5)
Si1 C24 1.879(4)
N1 C17 1.359(3)
N1 C5 1.471(4)
N1 C1 1.481(3)
O1 C4 1.430(4)
O2 C10 1.211(4)
O3 C17 1.202(3)
O4 C17 1.340(3)
O4 C18 1.464(3)
C1 C9 1.527(4)
C1 C2 1.531(4)
C1 H1 0.9800
C2 C3 1.517(5)
C2 H2A 0.9700
C2 H2B 0.9700
C3 C4 1.489(5)
C3 H3A 0.9700
C3 H3B 0.9700
C4 C5 1.533(4)
C4 H4 0.9800
C5 C6 1.541(5)
C5 H5 0.9800
C6 C7 1.480(5)
C6 H6A 0.9700
C6 H6B 0.9700
C7 C8 1.266(8)
C7 H7 0.9300
C8 H8A 0.9300
C8 H8B 0.9300
C9 C10 1.508(4)
C9 H9A 0.9700
C9 H9B 0.9700
C10 C11 1.486(4)
C11 C16 1.384(5)
C11 C12 1.389(5)
C12 C13 1.372(5)
C12 H12 0.9300
C13 C14 1.354(7)
C13 H13 0.9300
C14 C15 1.387(7)
C14 H14 0.9300
C15 C16 1.379(5)
C15 H15 0.9300
C16 H16 0.9300
C18 C21 1.466(9)
C18 C20 1.490(9)
C18 C19 1.526(6)
C19 H19A 0.9600
C19 H19B 0.9600
C19 H19C 0.9600
C20 H20A 0.9600
C20 H20B 0.9600
C20 H20C 0.9600
C21 H21A 0.9600
C21 H21B 0.9600
C21 H21C 0.9600
C22 H22A 0.9600
C22 H22B 0.9600
C22 H22C 0.9600
C23 H23A 0.9600
C23 H23B 0.9600
C23 H23C 0.9600
C24 C26 1.517(8)
C24 C25 1.525(7)
C24 C27 1.536(7)
C25 H25A 0.9600
C25 H25B 0.9600
C25 H25C 0.9600
C26 H26A 0.9600
C26 H26B 0.9600
C26 H26C 0.9600
C27 H27A 0.9600
C27 H27B 0.9600
C27 H27C 0.9600

loop_
_geom_torsion_atom_site_label_1
_geom_torsion_atom_site_label_2
_geom_torsion_atom_site_label_3
_geom_torsion_atom_site_label_4
_geom_torsion
C22 Si1 O1 C4 52.3(3)
C23 Si1 O1 C4 -67.5(4)
C24 Si1 O1 C4 172.9(3)
C17 N1 C1 C9 97.5(3)
C5 N1 C1 C9 -82.1(3)
C17 N1 C1 C2 -135.0(3)
C5 N1 C1 C2 45.4(3)
N1 C1 C2 C3 -46.3(4)
C9 C1 C2 C3 80.7(3)
C1 C2 C3 C4 55.6(4)
Si1 O1 C4 C3 -134.1(3)
Si1 O1 C4 C5 102.2(3)
C2 C3 C4 O1 178.2(3)
C2 C3 C4 C5 -59.8(3)
C17 N1 C5 C4 131.3(3)
C1 N1 C5 C4 -49.1(3)
C17 N1 C5 C6 -102.6(3)
C1 N1 C5 C6 76.9(3)
O1 C4 C5 N1 177.0(2)
C3 C4 C5 N1 54.7(3)
O1 C4 C5 C6 50.3(4)
C3 C4 C5 C6 -72.0(4)
N1 C5 C6 C7 61.1(4)
C4 C5 C6 C7 -175.3(3)
C5 C6 C7 C8 -132.7(5)
N1 C1 C9 C10 -158.0(2)
C2 C1 C9 C10 76.6(3)
C1 C9 C10 O2 -8.6(5)
C1 C9 C10 C11 171.5(3)
O2 C10 C11 C16 6.2(5)
C9 C10 C11 C16 -173.9(3)
O2 C10 C11 C12 -174.1(4)
C9 C10 C11 C12 5.8(4)
C16 C11 C12 C13 -0.3(5)
C10 C11 C12 C13 180.0(4)
C11 C12 C13 C14 1.0(6)
C12 C13 C14 C15 -1.5(7)
C13 C14 C15 C16 1.4(6)
C14 C15 C16 C11 -0.7(5)
C12 C11 C16 C15 0.2(5)
C10 C11 C16 C15 179.9(3)
C18 O4 C17 O3 -5.3(5)
C18 O4 C17 N1 175.0(3)
C5 N1 C17 O3 173.6(3)
C1 N1 C17 O3 -6.0(4)
C5 N1 C17 O4 -6.7(4)
C1 N1 C17 O4 173.7(2)
C17 O4 C18 C21 62.3(6)
C17 O4 C18 C20 -63.9(6)
C17 O4 C18 C19 -179.9(5)
O1 Si1 C24 C26 175.2(7)
C22 Si1 C24 C26 -65.4(8)
C23 Si1 C24 C26 58.1(8)
O1 Si1 C24 C25 -61.3(4)
C22 Si1 C24 C25 58.1(4)
C23 Si1 C24 C25 -178.5(4)
O1 Si1 C24 C27 55.1(4)
C22 Si1 C24 C27 174.5(4)
C23 Si1 C24 C27 -62.1(4)
